data_7212381
loop_
_publ_author_name
'Higham, Luke T.'
'Scott, Janet L.'
'Strauss, Christopher R.'

_publ_section_title
;
 Closing the cavity: reactive and light switchable dienone-ether
 macrocycles
;
_journal_issue 10
_journal_name_full CrystEngComm
_journal_page_first 2803
_journal_paper_doi 10.1039/b926132j
_journal_volume 12
_journal_year 2010
_chemical_formula_moiety '(C45 H42 O6)0.5 (C H Cl3)'
_chemical_formula_sum 'C23.5 H22 Cl3 O3'
_chemical_formula_weight 458.76
_chemical_name_common
;
(1E,11E,16Z,27Z)-3,4:9,10:18,19:25,26-Tetrabenzo-5,8,20,24-
tetraoxa-tricyclo(26.3.1.1(12,16))tritriaconta-1,3,9,11,16,18,25,27-
octaene-32,33-dione chloroform solvate
;
_chemical_name_systematic
;(1E,11E,16Z,27Z)-3,4:9,10:18,19:25,26-Tetrabenzo-5,8,20,24-tetraoxa-
tricyclo[26.3.1.1(12,16)]tritriaconta-1,3,9,11,16,18,25,27-octaene-32,33-dione
chloroform solvate
;
_space_group_IT_number 13
_symmetry_cell_setting monoclinic
_symmetry_Int_Tables_number 13
_symmetry_space_group_name_Hall '-P 2yac'
_symmetry_space_group_name_H-M 'P 1 2/n 1'
_atom_sites_solution_hydrogens geom
_atom_sites_solution_primary direct
_atom_sites_solution_secondary difmap
_audit_creation_method SHELXL-97
_cell_angle_alpha 90.00
_cell_angle_beta 91.89(3)
_cell_angle_gamma 90.00
_cell_formula_units_Z 4
_cell_length_a 15.2347(5)
_cell_length_b 9.1731(3)
_cell_length_c 16.4115(7)
_cell_measurement_temperature 298(2)
_cell_volume 2292.25(15)
_computing_cell_refinement 'Nonius collect'
_computing_data_collection 'Nonius collect'
_computing_data_reduction 'Nonius collect'
_computing_molecular_graphics X-seed
_computing_publication_material ciftab
_computing_structure_refinement 'SHELXL-97 (Sheldrick, 1997)'
_computing_structure_solution 'SHELXS-97 (Sheldrick, 1990)'
_diffrn_ambient_temperature 298(2)
_diffrn_measured_fraction_theta_full 0.884
_diffrn_measured_fraction_theta_max 0.884
_diffrn_measurement_device_type 'Enraf Nonius Kappa CCD'
_diffrn_measurement_method 'phi and omega scans'
_diffrn_radiation_monochromator graphite
_diffrn_radiation_probe x-ray
_diffrn_radiation_type MoK\a
_diffrn_radiation_wavelength 0.71073
_diffrn_reflns_av_R_equivalents 0.1152
_diffrn_reflns_av_sigmaI/netI 0.1597
_diffrn_reflns_limit_h_max 18
_diffrn_reflns_limit_h_min -19
_diffrn_reflns_limit_k_max 12
_diffrn_reflns_limit_k_min -12
_diffrn_reflns_limit_l_max 21
_diffrn_reflns_limit_l_min -21
_diffrn_reflns_number 22762
_diffrn_reflns_theta_full 28.31
_diffrn_reflns_theta_max 28.31
_diffrn_reflns_theta_min 3.48
_diffrn_source 'fine-focus sealed tube'
_exptl_absorpt_coefficient_mu 0.422
_exptl_absorpt_correction_T_max 0.9591
_exptl_absorpt_correction_T_min 0.8495
_exptl_crystal_colour orange
_exptl_crystal_density_diffrn 1.329
_exptl_crystal_density_method 'not measured'
_exptl_crystal_description blocks
_exptl_crystal_F_000 952
_exptl_crystal_size_max 0.40
_exptl_crystal_size_mid 0.30
_exptl_crystal_size_min 0.10
_refine_diff_density_max 0.745
_refine_diff_density_min -0.532
_refine_diff_density_rms 0.081
_refine_ls_extinction_method none
_refine_ls_goodness_of_fit_ref 1.193
_refine_ls_hydrogen_treatment mixed
_refine_ls_matrix_type full
_refine_ls_number_parameters 209
_refine_ls_number_reflns 5042
_refine_ls_number_restraints 16
_refine_ls_restrained_S_all 1.211
_refine_ls_R_factor_all 0.3581
_refine_ls_R_factor_gt 0.1515
_refine_ls_shift/su_max 0.000
_refine_ls_shift/su_mean 0.000
_refine_ls_structure_factor_coef Fsqd
_refine_ls_weighting_details 'calc w=1/[\s^2^(Fo^2^)+(0.2000P)^2^+0.0000P] where P=(Fo^2^+2Fc^2^)/3'
_refine_ls_weighting_scheme calc
_refine_ls_wR_factor_gt 0.4033
_refine_ls_wR_factor_ref 0.4895
_reflns_number_gt 1393
_reflns_number_total 5042
_reflns_threshold_expression >2sigma(I)
_cod_data_source_file b926132j.txt
_cod_data_source_block E,E,Z,Z_2_CHCl3
_cod_original_cell_volume 2292.25(14)
_cod_original_sg_symbol_H-M 'P 2/n'
_cod_original_formula_sum 'C23.50 H22 Cl3 O3'
_cod_database_code 7212381

loop_
_symmetry_equiv_pos_as_xyz
'x, y, z'
'-x+1/2, y, -z+1/2'
'-x, -y, -z'
'x-1/2, -y, z-1/2'

loop_
_atom_site_label
_atom_site_type_symbol
_atom_site_fract_x
_atom_site_fract_y
_atom_site_fract_z
_atom_site_U_iso_or_equiv
_atom_site_adp_type
_atom_site_occupancy
_atom_site_symmetry_multiplicity
_atom_site_calc_flag
_atom_site_refinement_flags
_atom_site_disorder_assembly
_atom_site_disorder_group
O1 O 0.1524(3) 0.9386(6) 0.0214(3) 0.0788(16) Uani 1 1 d . . .
C1 C 0.0941(5) 0.8891(8) 0.0638(4) 0.064(2) Uani 1 1 d . A .
C12 C 0.0364(4) 0.9829(9) 0.1121(4) 0.066(2) Uani 1 1 d . A .
C2 C 0.0788(5) 0.7270(9) 0.0684(4) 0.072(2) Uani 1 1 d . . .
C10 C 0.0236(6) 1.2418(10) 0.1670(6) 0.076(4) Uiso 0.65 1 d PG A 1
C9 C 0.0740(5) 1.3284(11) 0.2200(6) 0.081(4) Uiso 0.60 1 d PG A 1
C20 C 0.0337(6) 1.4325(10) 0.2677(6) 0.094(4) Uiso 0.60 1 d PG A 1
H20 H 0.0673 1.4905 0.3032 0.113 Uiso 0.60 1 calc PR A 1
C21 C -0.0570(7) 1.4500(11) 0.2623(6) 0.094(4) Uiso 0.60 1 d PG A 1
H21 H -0.0839 1.5196 0.2942 0.113 Uiso 0.60 1 calc PR A 1
C22 C -0.1073(5) 1.3634(12) 0.2093(7) 0.088(4) Uiso 0.60 1 d PG A 1
H22 H -0.1679 1.3751 0.2058 0.106 Uiso 0.60 1 calc PR A 1
C23 C -0.0670(6) 1.2593(11) 0.1617(6) 0.074(5) Uiso 0.60 1 d PG A 1
H23 H -0.1007 1.2013 0.1262 0.089 Uiso 0.60 1 calc PR A 1
C10A C 0.0039(5) 1.2227(11) 0.1774(7) 0.054(7) Uiso 0.35 1 d PG A 2
C9A C 0.0443(4) 1.3088(8) 0.2374(4) 0.071(5) Uiso 0.40 1 d PG A 2
C20A C -0.0043(4) 1.4120(11) 0.2785(5) 0.060(5) Uiso 0.40 1 d PG A 2
H20A H 0.0227 1.4696 0.3186 0.072 Uiso 0.40 1 calc PR A 2
C21A C -0.0933(4) 1.4291(14) 0.2595(8) 0.070(5) Uiso 0.40 1 d PG A 2
H21A H -0.1259 1.4982 0.2870 0.084 Uiso 0.40 1 calc PR A 2
C22A C -0.1337(4) 1.3430(15) 0.1995(8) 0.092(7) Uiso 0.40 1 d PG A 2
H22A H -0.1933 1.3545 0.1868 0.111 Uiso 0.40 1 calc PR A 2
C23A C -0.0851(5) 1.2398(15) 0.1584(8) 0.074(7) Uiso 0.40 1 d PG A 2
H23A H -0.1121 1.1822 0.1183 0.089 Uiso 0.40 1 calc PR A 2
O3 O 0.1594(4) 1.3262(8) 0.2126(5) 0.083(3) Uiso 0.60 1 d PG A 1
C8 C 0.2054(4) 1.4303(10) 0.2661(6) 0.152(4) Uiso 1 1 d G . 1
H8A H 0.2059 1.3981 0.3225 0.183 Uiso 1 1 calc R A 1
H8B H 0.1788 1.5262 0.2623 0.183 Uiso 1 1 calc R A 1
O3A O 0.1345(8) 1.2805(15) 0.2544(9) 0.087(4) Uiso 0.40 1 d P A 2
C11 C 0.0633(5) 1.1212(9) 0.1256(4) 0.075(2) Uani 1 1 d . . .
H11 H 0.1175 1.1428 0.1041 0.090 Uiso 1 1 calc R A 1
C13 C -0.0454(5) 0.9211(9) 0.1444(6) 0.093(3) Uani 1 1 d . . .
H13A H -0.0583 0.9712 0.1947 0.112 Uiso 1 1 calc R A .
H13B H -0.0934 0.9407 0.1056 0.112 Uiso 1 1 calc R . .
C4 C 0.2353(6) 0.6442(9) 0.0505(5) 0.083(2) Uani 1 1 d . . .
C15 C -0.0124(5) 0.6821(9) 0.0865(6) 0.098(3) Uani 1 1 d . A .
H15A H -0.0142 0.5779 0.0966 0.117 Uiso 1 1 calc R . .
H15B H -0.0514 0.7034 0.0401 0.117 Uiso 1 1 calc R . .
C14 C -0.0423(5) 0.7635(10) 0.1605(6) 0.095(3) Uani 1 1 d . A .
H14A H -0.1002 0.7296 0.1746 0.114 Uiso 1 1 calc R . .
H14B H -0.0022 0.7442 0.2064 0.114 Uiso 1 1 calc R . .
C3 C 0.1426(6) 0.6316(9) 0.0584(4) 0.080(2) Uani 1 1 d . B 1
H3 H 0.1228 0.5357 0.0561 0.096 Uiso 1 1 calc R B 1
C7 C 0.2500 0.985(3) 0.2500 0.167(9) Uani 1 2 d S . .
H7A H 0.2869 1.0478 0.2840 0.201 Uiso 0.50 1 calc PR . .
H7B H 0.2131 1.0478 0.2160 0.201 Uiso 0.50 1 calc PR . .
C1G C 0.3223(7) 1.0475(12) -0.0755(7) 0.156(4) Uiso 1 1 d D C 1
H1G H 0.2752 0.9762 -0.0684 0.187 Uiso 1 1 calc R C 1
Cl1 Cl 0.2880(4) 1.1980(7) -0.1410(4) 0.182(2) Uiso 0.70 1 d PD C 1
Cl4 Cl 0.267(2) 1.221(3) -0.083(3) 0.214(12) Uiso 0.15 1 d PD D 3
Cl5 Cl 0.3591(9) 0.9159(13) -0.1294(7) 0.215(4) Uiso 0.43 1 d PD E 2
Cl6 Cl 0.3310(13) 1.161(2) 0.0000(11) 0.277(10) Uiso 0.40 1 d PD C 1
Cl3 Cl 0.4273(6) 0.9601(10) -0.1105(5) 0.188(3) Uiso 0.50 1 d PD C 1
Cl8 Cl 0.2758(12) 1.054(3) -0.1742(11) 0.138(6) Uiso 0.15 1 d PD D 3
Cl7 Cl 0.3726(8) 1.1275(11) 0.0123(5) 0.148(3) Uiso 0.43 1 d PD F 4
C16 C 0.2745(7) 0.5518(12) -0.0064(7) 0.128(3) Uiso 1 1 d . B .
H16 H 0.2396 0.4874 -0.0369 0.154 Uiso 1 1 calc R . .
C5 C 0.2898(6) 0.7331(11) 0.0946(7) 0.091(3) Uani 1 1 d . B .
C18 C 0.4133(8) 0.6469(14) 0.0233(8) 0.143(4) Uiso 1 1 d . B .
H18 H 0.4728 0.6501 0.0124 0.171 Uiso 1 1 calc R . .
C17 C 0.3647(9) 0.5555(16) -0.0174(8) 0.164(5) Uiso 1 1 d . . .
H17 H 0.3899 0.4921 -0.0541 0.197 Uiso 1 1 calc R B .
C19 C 0.3833(7) 0.7393(12) 0.0815(7) 0.125(3) Uiso 1 1 d . . .
H19 H 0.4204 0.8022 0.1107 0.150 Uiso 1 1 calc R B .
O2 O 0.2511(4) 0.8118(7) 0.1534(4) 0.107(2) Uani 1 1 d . . .
C6 C 0.3036(8) 0.9099(14) 0.1998(7) 0.129(4) Uani 1 1 d . B .
H6A H 0.3478 0.8569 0.2318 0.154 Uiso 1 1 calc R . .
H6B H 0.3332 0.9769 0.1641 0.154 Uiso 1 1 calc R . .
Cl9 Cl 0.4118(11) 1.083(2) -0.0203(12) 0.115(6) Uiso 0.15 1 d PD G 3
Cl2 Cl 0.2829(14) 0.940(3) -0.1706(12) 0.091(6) Uiso 0.10 1 d PD H 5

loop_
_atom_site_aniso_label
_atom_site_aniso_U_11
_atom_site_aniso_U_22
_atom_site_aniso_U_33
_atom_site_aniso_U_23
_atom_site_aniso_U_13
_atom_site_aniso_U_12
O1 0.081(3) 0.075(4) 0.081(4) -0.006(3) 0.007(3) 0.004(3)
C1 0.065(4) 0.065(6) 0.060(5) 0.002(4) -0.012(4) -0.003(4)
C12 0.063(4) 0.065(5) 0.069(5) -0.008(4) -0.007(4) 0.002(4)
C2 0.089(6) 0.064(6) 0.062(5) -0.005(4) -0.014(4) -0.001(5)
C11 0.065(4) 0.083(6) 0.076(5) -0.012(4) -0.005(4) 0.005(4)
C13 0.087(6) 0.082(7) 0.112(7) 0.007(5) 0.018(5) 0.000(5)
C4 0.115(7) 0.070(6) 0.064(5) -0.005(4) 0.001(5) 0.029(5)
C15 0.086(6) 0.086(6) 0.118(7) 0.016(6) -0.023(5) -0.023(5)
C14 0.087(6) 0.087(7) 0.112(8) 0.008(6) 0.021(5) -0.002(5)
C3 0.090(6) 0.063(5) 0.086(6) -0.012(4) 0.005(4) -0.002(5)
C7 0.18(2) 0.15(2) 0.16(2) 0.000 -0.096(18) 0.000
C5 0.086(6) 0.085(7) 0.103(7) 0.021(6) 0.007(6) 0.013(5)
O2 0.095(4) 0.104(5) 0.121(5) -0.017(4) -0.044(4) -0.001(4)
C6 0.180(12) 0.108(10) 0.094(8) 0.029(7) -0.046(9) -0.033(9)

loop_
_atom_type_symbol
_atom_type_description
_atom_type_scat_dispersion_real
_atom_type_scat_dispersion_imag
_atom_type_scat_source
C C 0.0033 0.0016 'International Tables Vol C Tables 4.2.6.8 and 6.1.1.4'
H H 0.0000 0.0000 'International Tables Vol C Tables 4.2.6.8 and 6.1.1.4'
O O 0.0106 0.0060 'International Tables Vol C Tables 4.2.6.8 and 6.1.1.4'
Cl Cl 0.1484 0.1585 'International Tables Vol C Tables 4.2.6.8 and 6.1.1.4'

loop_
_geom_angle_atom_site_label_1
_geom_angle_atom_site_label_2
_geom_angle_atom_site_label_3
_geom_angle
_geom_angle_site_symmetry_1
_geom_angle_site_symmetry_3
O1 C1 C12 122.7(7) . .
O1 C1 C2 120.5(7) . .
C12 C1 C2 116.8(7) . .
C11 C12 C1 116.9(6) . .
C11 C12 C13 123.7(7) . .
C1 C12 C13 119.4(7) . .
C3 C2 C15 122.4(8) . .
C3 C2 C1 122.0(7) . .
C15 C2 C1 115.5(7) . .
C9 C10 C23 120.0 . .
C9 C10 C11 120.2(7) . .
C23 C10 C11 119.3(7) . .
O3 C9 C10 117.5(8) . .
O3 C9 C20 121.4(8) . .
C10 C9 C20 120.0 . .
C21 C20 C9 120.0 . .
C22 C21 C20 120.0 . .
C21 C22 C23 120.0 . .
C22 C23 C10 120.0 . .
C9A C10A C23A 120.0 . .
C9A C10A C11 118.2(4) . .
C23A C10A C11 121.4(5) . .
C10A C9A C20A 120.0 . .
C10A C9A O3A 116.0(6) . .
C20A C9A O3A 123.9(6) . .
C21A C20A C9A 120.0 . .
C22A C21A C20A 120.0 . .
C21A C22A C23A 120.0 . .
C22A C23A C10A 120.0 . .
C9 O3 C8 113.0(6) . .
O3 C8 C8 102.3(7) . 2
C12 C11 C10 132.0(8) . .
C12 C11 C10A 118.0(7) . .
C10 C11 C10A 14.1(6) . .
C14 C13 C12 114.7(7) . .
C5 C4 C16 116.9(10) . .
C5 C4 C3 126.1(8) . .
C16 C4 C3 117.0(9) . .
C2 C15 C14 109.4(7) . .
C13 C14 C15 110.5(7) . .
C2 C3 C4 133.8(8) . .
C6 C7 C6 119(2) 2 .
Cl6 C1G Cl1 88.8(10) . .
Cl6 C1G Cl3 117.0(10) . .
Cl1 C1G Cl3 111.8(7) . .
C1G Cl1 Cl6 42.3(5) . .
C1G Cl6 Cl1 48.9(7) . .
C17 C16 C4 120.8(11) . .
O2 C5 C4 115.4(7) . .
O2 C5 C19 122.5(10) . .
C4 C5 C19 122.1(10) . .
C17 C18 C19 124.4(13) . .
C18 C17 C16 120.0(14) . .
C18 C19 C5 115.7(11) . .
C5 O2 C6 118.2(9) . .
C7 C6 O2 107.9(12) . .

loop_
_geom_bond_atom_site_label_1
_geom_bond_atom_site_label_2
_geom_bond_distance
_geom_bond_site_symmetry_2
O1 C1 1.233(8) .
C1 C12 1.479(10) .
C1 C2 1.508(10) .
C12 C11 1.349(10) .
C12 C13 1.483(10) .
C2 C3 1.322(10) .
C2 C15 1.488(10) .
C10 C9 1.3900 .
C10 C23 1.3900 .
C10 C11 1.442(10) .
C9 O3 1.311(9) .
C9 C20 1.3900 .
C20 C21 1.3900 .
C21 C22 1.3900 .
C22 C23 1.3900 .
C10A C9A 1.3900 .
C10A C23A 1.3900 .
C10A C11 1.568(11) .
C9A C20A 1.3900 .
C9A O3A 1.417(14) .
C20A C21A 1.3900 .
C21A C22A 1.3900 .
C22A C23A 1.3900 .
O3 C8 1.4612 .
C8 C8 1.476(13) 2
C13 C14 1.470(11) .
C4 C5 1.356(12) .
C4 C16 1.407(12) .
C4 C3 1.428(11) .
C15 C14 1.509(11) .
C7 C6 1.365(14) 2
C7 C6 1.365(14) .
C1G Cl6 1.622(16) .
C1G Cl1 1.815(12) .
C1G Cl3 1.896(13) .
Cl1 Cl6 2.41(2) .
Cl4 Cl8 2.14(4) .
C16 C17 1.393(14) .
C5 O2 1.355(10) .
C5 C19 1.449(12) .
C18 C17 1.290(15) .
C18 C19 1.366(14) .
O2 C6 1.410(12) .

loop_
_geom_torsion_atom_site_label_1
_geom_torsion_atom_site_label_2
_geom_torsion_atom_site_label_3
_geom_torsion_atom_site_label_4
_geom_torsion
_geom_torsion_site_symmetry_1
_geom_torsion_site_symmetry_4
O1 C1 C12 C11 -16.7(9) . .
C2 C1 C12 C11 163.2(6) . .
O1 C1 C12 C13 164.6(7) . .
C2 C1 C12 C13 -15.5(9) . .
O1 C1 C2 C3 28.5(10) . .
C12 C1 C2 C3 -151.4(7) . .
O1 C1 C2 C15 -152.6(7) . .
C12 C1 C2 C15 27.4(9) . .
C23 C10 C9 O3 -168.2(9) . .
C11 C10 C9 O3 20.0(9) . .
C23 C10 C9 C20 0.0 . .
C11 C10 C9 C20 -171.8(9) . .
O3 C9 C20 C21 167.7(10) . .
C10 C9 C20 C21 0.0 . .
C9 C20 C21 C22 0.0 . .
C20 C21 C22 C23 0.0 . .
C21 C22 C23 C10 0.0 . .
C9 C10 C23 C22 0.0 . .
C11 C10 C23 C22 171.9(9) . .
C23A C10A C9A C20A 0.0 . .
C11 C10A C9A C20A 172.8(9) . .
C23A C10A C9A O3A 178.0(6) . .
C11 C10A C9A O3A -9.2(11) . .
C10A C9A C20A C21A 0.0 . .
O3A C9A C20A C21A -177.9(7) . .
C9A C20A C21A C22A 0.0 . .
C20A C21A C22A C23A 0.0 . .
C21A C22A C23A C10A 0.0 . .
C9A C10A C23A C22A 0.0 . .
C11 C10A C23A C22A -172.6(10) . .
C10 C9 O3 C8 174.9(7) . .
C20 C9 O3 C8 6.9(11) . .
C9 O3 C8 C8 -167.9(9) . 2
C1 C12 C11 C10 177.9(8) . .
C13 C12 C11 C10 -3.5(13) . .
C1 C12 C11 C10A -179.4(7) . .
C13 C12 C11 C10A -0.8(11) . .
C9 C10 C11 C12 136.0(8) . .
C23 C10 C11 C12 -35.9(12) . .
C9 C10 C11 C10A 126(3) . .
C23 C10 C11 C10A -46(3) . .
C9A C10A C11 C12 135.3(7) . .
C23A C10A C11 C12 -52.0(8) . .
C9A C10A C11 C10 -53(2) . .
C23A C10A C11 C10 120(3) . .
C11 C12 C13 C14 -150.2(8) . .
C1 C12 C13 C14 28.4(11) . .
C3 C2 C15 C14 128.2(8) . .
C1 C2 C15 C14 -50.7(9) . .
C12 C13 C14 C15 -51.9(10) . .
C2 C15 C14 C13 63.0(9) . .
C15 C2 C3 C4 -171.3(8) . .
C1 C2 C3 C4 7.4(13) . .
C5 C4 C3 C2 42.2(14) . .
C16 C4 C3 C2 -140.4(10) . .
Cl3 C1G Cl1 Cl6 -118.7(11) . .
Cl3 C1G Cl6 Cl1 114.0(10) . .
C5 C4 C16 C17 -1.6(14) . .
C3 C4 C16 C17 -179.2(9) . .
C16 C4 C5 O2 -174.7(7) . .
C3 C4 C5 O2 2.7(12) . .
C16 C4 C5 C19 3.2(12) . .
C3 C4 C5 C19 -179.4(8) . .
C19 C18 C17 C16 3(2) . .
C4 C16 C17 C18 -1.7(18) . .
C17 C18 C19 C5 -1.7(18) . .
O2 C5 C19 C18 176.1(9) . .
C4 C5 C19 C18 -1.8(14) . .
C4 C5 O2 C6 -178.0(8) . .
C19 C5 O2 C6 4.0(12) . .
C6 C7 C6 O2 54.0(7) 2 .
C5 O2 C6 C7 175.1(11) . .
